data_1513629
loop_
_publ_author_name
'Arnold, Polly L.'
'Farnaby, Joy H.'
'White, Rebecca C.'
'Kaltsoyannis, Nikolas'
'Gardiner, Michael G.'
'Love, Jason B.'

_publ_section_title
;
 Switchable \p-coordination and C--H metallation in small-cavity
 macrocyclic uranium and thorium complexes
;
_journal_issue 2
_journal_name_full 'Chemical Science'
_journal_page_first 756
_journal_paper_doi 10.1039/c3sc52072b
_journal_volume 5
_journal_year 2014
_chemical_formula_moiety 'C32 H36 I4 N2 U2'
_chemical_formula_sum 'C32 H36 I4 N2 U2'
_chemical_formula_weight 1432.29
_chemical_name_common U2I4L
_chemical_name_systematic
;
 ?
;
_space_group_IT_number 62
_symmetry_cell_setting orthorhombic
_symmetry_space_group_name_Hall '-P 2ac 2n'
_symmetry_space_group_name_H-M 'P n m a'
_atom_sites_solution_hydrogens geom
_atom_sites_solution_primary direct
_atom_sites_solution_secondary difmap
_audit_creation_method SHELXL-97
_cell_angle_alpha 90.00
_cell_angle_beta 90.00
_cell_angle_gamma 90.00
_cell_formula_units_Z 4
_cell_length_a 31.0498(7)
_cell_length_b 11.5475(2)
_cell_length_c 10.1812(2)
_cell_measurement_reflns_used 10731
_cell_measurement_temperature 170(2)
_cell_measurement_theta_max 27.4235
_cell_measurement_theta_min 2.9667
_cell_volume 3650.44(13)
_computing_cell_refinement
;
CrysAlisPro, Agilent Technologies
 
Version 1.171.36.20 (release 27-06-2012 CrysAlis171 .NET)
 
(compiled Jul 11 2012,15:38:31)
 
;
_computing_data_collection
;
CrysAlisPro, Agilent Technologies
 
Version 1.171.36.20 (release 27-06-2012 CrysAlis171 .NET)
 
(compiled Jul 11 2012,15:38:31)
 
;
_computing_data_reduction
;
CrysAlisPro, Agilent Technologies
 
Version 1.171.36.20 (release 27-06-2012 CrysAlis171 .NET)
 
(compiled Jul 11 2012,15:38:31)
 
;
_computing_molecular_graphics 'ORTEP (Farrugia, 1997)'
_computing_publication_material mercury
_computing_structure_refinement 'SHELXL-97 (Sheldrick, 2008)'
_computing_structure_solution 'SIR-92 (Giacovazzo, 1994)'
_diffrn_ambient_temperature 170(2)
_diffrn_measured_fraction_theta_full 0.998
_diffrn_measured_fraction_theta_max 0.998
_diffrn_measurement_method '\w scans'
_diffrn_radiation_monochromator graphite
_diffrn_radiation_source 'fine-focus sealed tube'
_diffrn_radiation_type MoK\a
_diffrn_radiation_wavelength 0.71073
_diffrn_reflns_av_R_equivalents 0.0673
_diffrn_reflns_av_sigmaI/netI 0.0352
_diffrn_reflns_limit_h_max 40
_diffrn_reflns_limit_h_min -40
_diffrn_reflns_limit_k_max 14
_diffrn_reflns_limit_k_min -14
_diffrn_reflns_limit_l_max 13
_diffrn_reflns_limit_l_min -13
_diffrn_reflns_number 38038
_diffrn_reflns_theta_full 27.48
_diffrn_reflns_theta_max 27.48
_diffrn_reflns_theta_min 2.97
_diffrn_standards_decay_% 0
_diffrn_standards_number 0
_exptl_absorpt_coefficient_mu 12.267
_exptl_absorpt_correction_T_max 1.00000
_exptl_absorpt_correction_T_min 0.21023
_exptl_absorpt_correction_type multi-scan
_exptl_absorpt_process_details
;
CrysAlisPro, Agilent Technologies,
Version 1.171.35.19 (release 27-10-2011 CrysAlis171 .NET)
(compiled Oct 27 2011,15:02:11)
Empirical absorption correction using spherical harmonics,
 implemented in SCALE3 ABSPACK scaling algorithm.
;
_exptl_crystal_colour brown
_exptl_crystal_density_diffrn 2.606
_exptl_crystal_density_method 'not measured'
_exptl_crystal_description block
_exptl_crystal_F_000 2552
_exptl_crystal_size_max 0.3613
_exptl_crystal_size_mid 0.2657
_exptl_crystal_size_min 0.1180
_refine_diff_density_max 2.867
_refine_diff_density_min -1.611
_refine_diff_density_rms 0.207
_refine_ls_extinction_method none
_refine_ls_goodness_of_fit_ref 1.153
_refine_ls_hydrogen_treatment mixed
_refine_ls_matrix_type full
_refine_ls_number_parameters 197
_refine_ls_number_reflns 4380
_refine_ls_number_restraints 0
_refine_ls_restrained_S_all 1.153
_refine_ls_R_factor_all 0.0444
_refine_ls_R_factor_gt 0.0374
_refine_ls_shift/su_max 0.002
_refine_ls_shift/su_mean 0.000
_refine_ls_structure_factor_coef Fsqd
_refine_ls_weighting_details 'calc w=1/[\s^2^(Fo^2^)+(0.0153P)^2^+35.6295P] where P=(Fo^2^+2Fc^2^)/3'
_refine_ls_weighting_scheme calc
_refine_ls_wR_factor_gt 0.0721
_refine_ls_wR_factor_ref 0.0746
_reflns_number_gt 3924
_reflns_number_total 4380
_reflns_threshold_expression >2\s(I)
_cod_data_source_file c3sc52072b.txt
_cod_data_source_block p12140
_cod_database_code 1513629

loop_
_symmetry_equiv_pos_as_xyz
'x, y, z'
'-x+1/2, -y, z+1/2'
'-x, y+1/2, -z'
'x+1/2, -y+1/2, -z+1/2'
'-x, -y, -z'
'x-1/2, y, -z-1/2'
'x, -y-1/2, z'
'-x-1/2, y-1/2, z-1/2'

loop_
_atom_site_label
_atom_site_type_symbol
_atom_site_fract_x
_atom_site_fract_y
_atom_site_fract_z
_atom_site_U_iso_or_equiv
_atom_site_adp_type
_atom_site_occupancy
_atom_site_symmetry_multiplicity
_atom_site_calc_flag
_atom_site_refinement_flags
C1 C 0.3366(2) 0.9488(5) 0.7864(6) 0.0150(13) Uani 1 1 d .
C2 C 0.3020(2) 0.9926(5) 0.7168(7) 0.0184(14) Uani 1 1 d .
H2 H 0.2752 1.0173 0.7521 0.022 Uiso 1 1 calc R
C3 C 0.3143(2) 0.9936(5) 0.5821(6) 0.0165(13) Uani 1 1 d .
H3 H 0.2973 1.0199 0.5105 0.020 Uiso 1 1 calc R
C4 C 0.3558(2) 0.9490(5) 0.5746(6) 0.0143(13) Uani 1 1 d .
C5 C 0.3467(2) 0.9620(6) 0.9300(7) 0.0193(14) Uani 1 1 d .
C6 C 0.3060(2) 0.9702(6) 1.0147(7) 0.0255(16) Uani 1 1 d .
H6A H 0.2893 1.0386 0.9887 0.038 Uiso 1 1 calc R
H6B H 0.3142 0.9769 1.1074 0.038 Uiso 1 1 calc R
H6C H 0.2885 0.9005 1.0021 0.038 Uiso 1 1 calc R
C7 C 0.3729(3) 1.0752(6) 0.9447(8) 0.0290(17) Uani 1 1 d .
H7A H 0.3990 1.0704 0.8906 0.043 Uiso 1 1 calc R
H7B H 0.3810 1.0857 1.0369 0.043 Uiso 1 1 calc R
H7C H 0.3554 1.1410 0.9158 0.043 Uiso 1 1 calc R
C8 C 0.3730(2) 0.8563(6) 0.9715(6) 0.0186(14) Uani 1 1 d .
C9 C 0.4148(2) 0.8551(6) 1.0225(6) 0.0208(15) Uani 1 1 d .
H9 H 0.4294 0.9257 1.0399 0.025 Uiso 1 1 calc R
C10 C 0.4347(3) 0.7500 1.0475(11) 0.025(2) Uani 1 2 d S
H10 H 0.4630 0.7500 1.0829 0.030 Uiso 1 2 calc SR
C11 C 0.3523(3) 0.7500 0.9469(9) 0.0159(18) Uani 1 2 d S
H11 H 0.3237 0.7500 0.9130 0.019 Uiso 1 2 calc SR
C12 C 0.3885(2) 0.9632(5) 0.4672(6) 0.0157(13) Uani 1 1 d .
C13 C 0.4137(2) 1.0747(5) 0.5000(7) 0.0244(16) Uani 1 1 d .
H13A H 0.3937 1.1399 0.5072 0.037 Uiso 1 1 calc R
H13B H 0.4346 1.0904 0.4301 0.037 Uiso 1 1 calc R
H13C H 0.4290 1.0646 0.5835 0.037 Uiso 1 1 calc R
C14 C 0.3682(2) 0.9770(6) 0.3316(7) 0.0242(16) Uani 1 1 d .
H14A H 0.3514 0.9077 0.3105 0.036 Uiso 1 1 calc R
H14B H 0.3910 0.9874 0.2659 0.036 Uiso 1 1 calc R
H14C H 0.3493 1.0450 0.3314 0.036 Uiso 1 1 calc R
C15 C 0.4169(2) 0.8562(5) 0.4692(6) 0.0166(13) Uani 1 1 d .
C16 C 0.4616(2) 0.8541(6) 0.4828(7) 0.0205(14) Uani 1 1 d .
H16 H 0.4770 0.9249 0.4901 0.025 Uiso 1 1 calc R
C17 C 0.4837(4) 0.7500 0.4858(11) 0.028(2) Uani 1 2 d S
H17 H 0.5142 0.7500 0.4899 0.033 Uiso 1 2 calc SR
C18 C 0.3955(3) 0.7500 0.4606(8) 0.0132(18) Uani 1 2 d S
H18 H 0.3651 0.7500 0.4484 0.016 Uiso 1 2 calc SR
N1 N 0.36906(17) 0.9137(4) 0.6993(5) 0.0142(11) Uani 1 1 d .
I1 I 0.496228(18) 0.94077(5) 0.79935(5) 0.03852(15) Uani 1 1 d .
I2 I 0.26763(2) 0.7500 0.37390(7) 0.02529(15) Uani 1 2 d S
I3 I 0.22393(2) 0.7500 0.79891(8) 0.03026(17) Uani 1 2 d S
U1 U 0.427615(11) 0.7500 0.74764(4) 0.01743(9) Uani 1 2 d S
U2 U 0.307648(11) 0.7500 0.64678(4) 0.01585(9) Uani 1 2 d S

loop_
_atom_site_aniso_label
_atom_site_aniso_U_11
_atom_site_aniso_U_22
_atom_site_aniso_U_33
_atom_site_aniso_U_23
_atom_site_aniso_U_13
_atom_site_aniso_U_12
C1 0.016(3) 0.009(3) 0.021(3) -0.001(2) 0.001(3) 0.000(2)
C2 0.013(3) 0.018(3) 0.025(4) -0.002(3) 0.002(3) 0.003(3)
C3 0.016(3) 0.012(3) 0.021(3) -0.001(2) -0.004(3) 0.001(2)
C4 0.017(3) 0.009(3) 0.017(3) 0.002(2) 0.002(3) -0.001(2)
C5 0.021(4) 0.018(3) 0.019(3) -0.002(3) 0.003(3) 0.000(3)
C6 0.029(4) 0.027(4) 0.021(4) -0.003(3) 0.005(3) 0.007(3)
C7 0.039(5) 0.017(3) 0.031(4) -0.004(3) -0.009(3) -0.006(3)
C8 0.020(4) 0.019(3) 0.016(3) -0.003(3) 0.001(3) -0.001(3)
C9 0.023(4) 0.025(3) 0.015(3) 0.000(3) -0.003(3) -0.002(3)
C10 0.005(5) 0.037(6) 0.033(6) 0.000 -0.003(4) 0.000
C11 0.012(5) 0.019(4) 0.017(5) 0.000 0.000(4) 0.000
C12 0.017(3) 0.012(3) 0.018(3) 0.001(2) 0.003(3) 0.002(2)
C13 0.029(4) 0.012(3) 0.032(4) 0.001(3) 0.005(3) -0.005(3)
C14 0.028(4) 0.022(3) 0.023(4) 0.007(3) 0.005(3) 0.002(3)
C15 0.020(4) 0.017(3) 0.013(3) 0.000(2) 0.004(3) -0.002(3)
C16 0.015(4) 0.022(3) 0.024(4) 0.002(3) 0.000(3) -0.006(3)
C17 0.020(6) 0.026(5) 0.037(6) 0.000 0.003(5) 0.000
C18 0.012(4) 0.012(4) 0.016(4) 0.000 -0.008(4) 0.000
N1 0.013(3) 0.019(3) 0.010(2) -0.005(2) 0.005(2) 0.003(2)
I1 0.0312(3) 0.0558(3) 0.0286(3) -0.0077(2) 0.0026(2) -0.0258(3)
I2 0.0247(4) 0.0229(3) 0.0282(4) 0.000 -0.0096(3) 0.000
I3 0.0179(4) 0.0301(4) 0.0428(4) 0.000 0.0083(3) 0.000
U1 0.01216(18) 0.01935(17) 0.02079(18) 0.000 -0.00120(15) 0.000
U2 0.01428(18) 0.01372(16) 0.01955(18) 0.000 0.00012(14) 0.000

loop_
_atom_type_symbol
_atom_type_description
_atom_type_scat_dispersion_real
_atom_type_scat_dispersion_imag
_atom_type_scat_source
C C 0.0033 0.0016 'International Tables Vol C Tables 4.2.6.8 and 6.1.1.4'
H H 0.0000 0.0000 'International Tables Vol C Tables 4.2.6.8 and 6.1.1.4'
N N 0.0061 0.0033 'International Tables Vol C Tables 4.2.6.8 and 6.1.1.4'
I I -0.4742 1.8119 'International Tables Vol C Tables 4.2.6.8 and 6.1.1.4'
U U -9.6767 9.6646 'International Tables Vol C Tables 4.2.6.8 and 6.1.1.4'

loop_
_geom_angle_atom_site_label_1
_geom_angle_atom_site_label_2
_geom_angle_atom_site_label_3
_geom_angle
_geom_angle_site_symmetry_1
_geom_angle_site_symmetry_3
C2 C1 N1 109.9(6) . .
C2 C1 C5 128.6(6) . .
N1 C1 C5 119.6(6) . .
C2 C1 U2 78.1(4) . .
N1 C1 U2 71.2(3) . .
C5 C1 U2 129.3(4) . .
C1 C2 C3 106.8(6) . .
C1 C2 U2 74.1(4) . .
C3 C2 U2 75.8(4) . .
C1 C2 H2 126.6 . .
C3 C2 H2 126.6 . .
U2 C2 H2 115.8 . .
C4 C3 C2 107.3(6) . .
C4 C3 U2 73.7(3) . .
C2 C3 U2 75.7(4) . .
C4 C3 H3 126.3 . .
C2 C3 H3 126.3 . .
U2 C3 H3 116.4 . .
C3 C4 N1 109.4(5) . .
C3 C4 C12 128.7(6) . .
N1 C4 C12 119.8(6) . .
C3 C4 U2 78.3(4) . .
N1 C4 U2 71.5(3) . .
C12 C4 U2 129.3(4) . .
C1 C5 C8 107.4(5) . .
C1 C5 C6 112.4(6) . .
C8 C5 C6 109.5(6) . .
C1 C5 C7 106.8(5) . .
C8 C5 C7 111.5(6) . .
C6 C5 C7 109.1(6) . .
C5 C6 H6A 109.5 . .
C5 C6 H6B 109.5 . .
H6A C6 H6B 109.5 . .
C5 C6 H6C 109.5 . .
H6A C6 H6C 109.5 . .
H6B C6 H6C 109.5 . .
C5 C7 H7A 109.5 . .
C5 C7 H7B 109.5 . .
H7A C7 H7B 109.5 . .
C5 C7 H7C 109.5 . .
H7A C7 H7C 109.5 . .
H7B C7 H7C 109.5 . .
C9 C8 C11 118.7(7) . .
C9 C8 C5 127.4(6) . .
C11 C8 C5 113.8(6) . .
C10 C9 C8 119.5(7) . .
C10 C9 H9 120.3 . .
C8 C9 H9 120.3 . .
C9 C10 C9 122.2(9) 7_575 .
C9 C10 U1 77.6(5) 7_575 .
C9 C10 U1 77.6(5) . .
C9 C10 H10 118.9 7_575 .
C9 C10 H10 118.9 . .
U1 C10 H10 116.5 . .
C8 C11 C8 121.3(9) . 7_575
C8 C11 H11 119.3 . .
C8 C11 H11 119.3 7_575 .
C4 C12 C15 107.1(5) . .
C4 C12 C14 113.1(6) . .
C15 C12 C14 109.7(5) . .
C4 C12 C13 106.0(5) . .
C15 C12 C13 112.4(5) . .
C14 C12 C13 108.5(5) . .
C12 C13 H13A 109.5 . .
C12 C13 H13B 109.5 . .
H13A C13 H13B 109.5 . .
C12 C13 H13C 109.5 . .
H13A C13 H13C 109.5 . .
H13B C13 H13C 109.5 . .
C12 C14 H14A 109.5 . .
C12 C14 H14B 109.5 . .
H14A C14 H14B 109.5 . .
C12 C14 H14C 109.5 . .
H14A C14 H14C 109.5 . .
H14B C14 H14C 109.5 . .
C18 C15 C16 117.7(6) . .
C18 C15 C12 115.9(6) . .
C16 C15 C12 126.3(6) . .
C17 C16 C15 120.6(7) . .
C17 C16 H16 119.7 . .
C15 C16 H16 119.7 . .
C16 C17 C16 120.6(10) 7_575 .
C16 C17 H17 119.7 7_575 .
C16 C17 H17 119.7 . .
C15 C18 C15 122.7(9) . 7_575
C15 C18 H18 118.7 . .
C15 C18 H18 118.7 7_575 .
C4 N1 C1 106.2(5) . .
C4 N1 U1 125.1(4) . .
C1 N1 U1 125.3(4) . .
C4 N1 U2 79.6(3) . .
C1 N1 U2 79.8(3) . .
U1 N1 U2 91.22(16) . .
N1 U1 N1 90.2(2) 7_575 .
N1 U1 C10 103.49(16) 7_575 .
N1 U1 C10 103.49(16) . .
N1 U1 I1 179.10(11) 7_575 .
N1 U1 I1 89.78(12) . .
C10 U1 I1 77.39(13) . .
N1 U1 I1 89.78(11) 7_575 7_575
N1 U1 I1 179.10(11) . 7_575
C10 U1 I1 77.39(13) . 7_575
I1 U1 I1 90.22(3) . 7_575
N1 U1 U2 45.10(11) 7_575 .
N1 U1 U2 45.10(11) . .
C10 U1 U2 109.55(18) . .
I1 U1 U2 134.870(13) . .
I1 U1 U2 134.870(13) 7_575 .
N1 U2 N1 87.3(2) . 7_575
N1 U2 C4 28.88(16) . .
N1 U2 C4 104.02(17) 7_575 .
N1 U2 C4 104.02(17) . 7_575
N1 U2 C4 28.88(16) 7_575 7_575
C4 U2 C4 108.1(3) . 7_575
N1 U2 C1 29.02(16) . .
N1 U2 C1 103.88(17) 7_575 .
C4 U2 C1 46.35(18) . .
C4 U2 C1 128.02(18) 7_575 .
N1 U2 C1 103.88(17) . 7_575
N1 U2 C1 29.02(16) 7_575 7_575
C4 U2 C1 128.02(18) . 7_575
C4 U2 C1 46.35(18) 7_575 7_575
C1 U2 C1 107.6(3) . 7_575
N1 U2 C2 47.61(17) . .
N1 U2 C2 131.44(18) 7_575 .
C4 U2 C2 46.56(18) . .
C4 U2 C2 151.45(19) 7_575 .
C1 U2 C2 27.81(18) . .
C1 U2 C2 132.57(19) 7_575 .
N1 U2 C2 131.44(17) . 7_575
N1 U2 C2 47.61(17) 7_575 7_575
C4 U2 C2 151.45(19) . 7_575
C4 U2 C2 46.56(18) 7_575 7_575
C1 U2 C2 132.57(19) . 7_575
C1 U2 C2 27.81(18) 7_575 7_575
C2 U2 C2 150.6(3) . 7_575
N1 U2 C3 47.47(17) . .
N1 U2 C3 131.70(17) 7_575 .
C4 U2 C3 28.04(17) . .
C4 U2 C3 133.60(19) 7_575 .
C1 U2 C3 46.17(18) . .
C1 U2 C3 151.00(18) 7_575 .
C2 U2 C3 28.46(18) . .
C2 U2 C3 178.72(19) 7_575 .
N1 U2 C3 131.70(17) . 7_575
N1 U2 C3 47.47(17) 7_575 7_575
C4 U2 C3 133.60(19) . 7_575
C4 U2 C3 28.04(18) 7_575 7_575
C1 U2 C3 151.00(18) . 7_575
C1 U2 C3 46.17(18) 7_575 7_575
C2 U2 C3 178.72(19) . 7_575
C2 U2 C3 28.46(18) 7_575 7_575
C3 U2 C3 152.4(3) . 7_575
N1 U2 I3 119.89(10) . .
N1 U2 I3 119.89(10) 7_575 .
C4 U2 I3 125.82(13) . .
C4 U2 I3 125.82(13) 7_575 .
C1 U2 I3 90.89(13) . .
C1 U2 I3 90.89(13) 7_575 .
C2 U2 I3 79.76(13) . .
C2 U2 I3 79.76(13) 7_575 .
C3 U2 I3 100.24(13) . .
C3 U2 I3 100.24(13) 7_575 .
N1 U2 I2 117.55(11) . .
N1 U2 I2 117.55(11) 7_575 .
C4 U2 I2 88.80(13) . .
C4 U2 I2 88.80(13) 7_575 .
C1 U2 I2 125.78(13) . .
C1 U2 I2 125.78(13) 7_575 .
C2 U2 I2 101.55(13) . .
C2 U2 I2 101.55(13) 7_575 .
C3 U2 I2 79.72(13) . .
C3 U2 I2 79.72(13) 7_575 .
I3 U2 I2 96.69(2) . .

loop_
_geom_bond_atom_site_label_1
_geom_bond_atom_site_label_2
_geom_bond_distance
_geom_bond_site_symmetry_2
C1 C2 1.381(9) .
C1 N1 1.403(8) .
C1 C5 1.503(9) .
C1 U2 2.846(6) .
C2 C3 1.424(9) .
C2 U2 2.896(6) .
C2 H2 0.9500 .
C3 C4 1.391(9) .
C3 U2 2.897(6) .
C3 H3 0.9500 .
C4 N1 1.394(8) .
C4 C12 1.500(9) .
C4 U2 2.839(6) .
C5 C8 1.528(9) .
C5 C6 1.533(9) .
C5 C7 1.547(9) .
C6 H6A 0.9800 .
C6 H6B 0.9800 .
C6 H6C 0.9800 .
C7 H7A 0.9800 .
C7 H7B 0.9800 .
C7 H7C 0.9800 .
C8 C9 1.399(10) .
C8 C11 1.409(8) .
C9 C10 1.386(8) .
C9 H9 0.9500 .
C10 C9 1.386(8) 7_575
C10 U1 3.061(11) .
C10 H10 0.9500 .
C11 C8 1.409(8) 7_575
C11 H11 0.9500 .
C12 C15 1.518(9) .
C12 C14 1.525(9) .
C12 C13 1.544(9) .
C13 H13A 0.9800 .
C13 H13B 0.9800 .
C13 H13C 0.9800 .
C14 H14A 0.9800 .
C14 H14B 0.9800 .
C14 H14C 0.9800 .
C15 C18 1.397(7) .
C15 C16 1.396(9) .
C16 C17 1.384(9) .
C16 H16 0.9500 .
C17 C16 1.384(9) 7_575
C17 H17 0.9500 .
C18 C15 1.397(7) 7_575
C18 H18 0.9500 .
N1 U1 2.669(5) .
N1 U2 2.738(5) .
I1 U1 3.1095(6) .
I2 U2 3.0434(7) .
I3 U2 3.0258(8) .
U1 N1 2.669(5) 7_575
U1 I1 3.1095(6) 7_575
U1 U2 3.8639(5) .
U2 N1 2.738(5) 7_575
U2 C4 2.839(6) 7_575
U2 C1 2.846(6) 7_575
U2 C2 2.896(6) 7_575
U2 C3 2.897(6) 7_575

loop_
_geom_torsion_atom_site_label_1
_geom_torsion_atom_site_label_2
_geom_torsion_atom_site_label_3
_geom_torsion_atom_site_label_4
_geom_torsion
_geom_torsion_site_symmetry_1
_geom_torsion_site_symmetry_4
N1 C1 C2 C3 -4.6(7) . .
C5 C1 C2 C3 159.3(6) . .
U2 C1 C2 C3 -69.3(4) . .
N1 C1 C2 U2 64.8(4) . .
C5 C1 C2 U2 -131.3(7) . .
C1 C2 C3 C4 0.7(7) . .
U2 C2 C3 C4 -67.5(4) . .
C1 C2 C3 U2 68.1(4) . .
C2 C3 C4 N1 3.5(7) . .
U2 C3 C4 N1 -65.4(4) . .
C2 C3 C4 C12 -159.6(6) . .
U2 C3 C4 C12 131.5(7) . .
C2 C3 C4 U2 68.9(4) . .
C2 C1 C5 C8 152.6(7) . .
N1 C1 C5 C8 -44.8(7) . .
U2 C1 C5 C8 44.4(7) . .
C2 C1 C5 C6 32.1(9) . .
N1 C1 C5 C6 -165.4(6) . .
U2 C1 C5 C6 -76.2(7) . .
C2 C1 C5 C7 -87.6(8) . .
N1 C1 C5 C7 74.9(7) . .
U2 C1 C5 C7 164.1(5) . .
C1 C5 C8 C9 119.4(7) . .
C6 C5 C8 C9 -118.2(7) . .
C7 C5 C8 C9 2.6(10) . .
C1 C5 C8 C11 -56.9(8) . .
C6 C5 C8 C11 65.5(8) . .
C7 C5 C8 C11 -173.6(7) . .
C11 C8 C9 C10 0.0(11) . .
C5 C8 C9 C10 -176.1(8) . .
C8 C9 C10 C9 0.6(15) . 7_575
C8 C9 C10 U1 67.0(6) . .
C9 C8 C11 C8 -0.6(13) . 7_575
C5 C8 C11 C8 176.0(6) . 7_575
C3 C4 C12 C15 -151.5(6) . .
N1 C4 C12 C15 46.9(7) . .
U2 C4 C12 C15 -42.9(7) . .
C3 C4 C12 C14 -30.6(9) . .
N1 C4 C12 C14 167.8(5) . .
U2 C4 C12 C14 78.1(7) . .
C3 C4 C12 C13 88.3(8) . .
N1 C4 C12 C13 -73.3(7) . .
U2 C4 C12 C13 -163.1(4) . .
C4 C12 C15 C18 54.4(8) . .
C14 C12 C15 C18 -68.7(8) . .
C13 C12 C15 C18 170.5(6) . .
C4 C12 C15 C16 -123.4(7) . .
C14 C12 C15 C16 113.5(7) . .
C13 C12 C15 C16 -7.3(9) . .
C18 C15 C16 C17 0.9(11) . .
C12 C15 C16 C17 178.7(8) . .
C15 C16 C17 C16 -3.7(15) . 7_575
C16 C15 C18 C15 2.0(13) . 7_575
C12 C15 C18 C15 -176.0(6) . 7_575
C3 C4 N1 C1 -6.2(7) . .
C12 C4 N1 C1 158.7(5) . .
U2 C4 N1 C1 -76.0(4) . .
C3 C4 N1 U1 154.0(4) . .
C12 C4 N1 U1 -41.2(7) . .
U2 C4 N1 U1 84.1(4) . .
C3 C4 N1 U2 69.8(4) . .
C12 C4 N1 U2 -125.3(5) . .
C2 C1 N1 C4 6.7(7) . .
C5 C1 N1 C4 -158.9(5) . .
U2 C1 N1 C4 75.9(4) . .
C2 C1 N1 U1 -153.4(4) . .
C5 C1 N1 U1 41.0(7) . .
U2 C1 N1 U1 -84.2(4) . .
C2 C1 N1 U2 -69.3(5) . .
C5 C1 N1 U2 125.2(5) . .
C4 N1 U1 N1 -78.5(5) . 7_575
C1 N1 U1 N1 78.0(5) . 7_575
U2 N1 U1 N1 -0.4(2) . 7_575
C4 N1 U1 C10 177.6(5) . .
C1 N1 U1 C10 -26.0(5) . .
U2 N1 U1 C10 -104.29(17) . .
C4 N1 U1 I1 100.6(5) . .
C1 N1 U1 I1 -102.9(5) . .
U2 N1 U1 I1 178.74(11) . .
C4 N1 U1 I1 11(8) . 7_575
C1 N1 U1 I1 167(7) . 7_575
U2 N1 U1 I1 89(7) . 7_575
C4 N1 U1 U2 -78.1(5) . .
C1 N1 U1 U2 78.3(5) . .
C9 C10 U1 N1 17.0(5) 7_575 7_575
C9 C10 U1 N1 -110.5(4) . 7_575
C9 C10 U1 N1 110.5(4) 7_575 .
C9 C10 U1 N1 -17.0(5) . .
C9 C10 U1 I1 -162.8(5) 7_575 .
C9 C10 U1 I1 69.7(4) . .
C9 C10 U1 I1 -69.7(4) 7_575 7_575
C9 C10 U1 I1 162.8(5) . 7_575
C9 C10 U1 U2 63.7(5) 7_575 .
C9 C10 U1 U2 -63.7(5) . .
C4 N1 U2 N1 125.9(3) . 7_575
C1 N1 U2 N1 -125.3(3) . 7_575
U1 N1 U2 N1 0.4(2) . 7_575
C1 N1 U2 C4 108.8(5) . .
U1 N1 U2 C4 -125.5(4) . .
C4 N1 U2 C4 102.1(4) . 7_575
C1 N1 U2 C4 -149.1(3) . 7_575
U1 N1 U2 C4 -23.44(19) . 7_575
C4 N1 U2 C1 -108.8(5) . .
U1 N1 U2 C1 125.7(4) . .
C4 N1 U2 C1 150.0(3) . 7_575
C1 N1 U2 C1 -101.3(4) . 7_575
U1 N1 U2 C1 24.41(19) . 7_575
C4 N1 U2 C2 -74.2(4) . .
C1 N1 U2 C2 34.6(3) . .
U1 N1 U2 C2 160.3(3) . .
C4 N1 U2 C2 145.6(3) . 7_575
C1 N1 U2 C2 -105.6(4) . 7_575
U1 N1 U2 C2 20.1(3) . 7_575
C4 N1 U2 C3 -35.2(3) . .
C1 N1 U2 C3 73.5(4) . .
U1 N1 U2 C3 -160.8(3) . .
C4 N1 U2 C3 107.3(4) . 7_575
C1 N1 U2 C3 -144.0(3) . 7_575
U1 N1 U2 C3 -18.3(3) . 7_575
C4 N1 U2 I3 -110.8(3) . .
C1 N1 U2 I3 -2.1(4) . .
U1 N1 U2 I3 123.64(9) . .
C4 N1 U2 I2 6.0(4) . .
C1 N1 U2 I2 114.8(3) . .
U1 N1 U2 I2 -119.52(10) . .
C3 C4 U2 N1 -115.2(5) . .
C12 C4 U2 N1 113.8(7) . .
C3 C4 U2 N1 -171.8(4) . 7_575
N1 C4 U2 N1 -56.5(3) . 7_575
C12 C4 U2 N1 57.3(6) . 7_575
C3 C4 U2 C4 158.5(3) . 7_575
N1 C4 U2 C4 -86.3(4) . 7_575
C12 C4 U2 C4 27.5(7) . 7_575
C3 C4 U2 C1 -75.8(4) . .
N1 C4 U2 C1 39.4(3) . .
C12 C4 U2 C1 153.2(7) . .
C3 C4 U2 C1 -153.3(4) . 7_575
N1 C4 U2 C1 -38.1(4) . 7_575
C12 C4 U2 C1 75.7(6) . 7_575
C3 C4 U2 C2 -37.1(4) . .
N1 C4 U2 C2 78.1(4) . .
C12 C4 U2 C2 -168.1(7) . .
C3 C4 U2 C2 -177.5(4) . 7_575
N1 C4 U2 C2 -62.3(5) . 7_575
C12 C4 U2 C2 51.5(7) . 7_575
N1 C4 U2 C3 115.2(5) . .
C12 C4 U2 C3 -131.0(7) . .
C3 C4 U2 C3 144.7(5) . 7_575
N1 C4 U2 C3 -100.1(4) . 7_575
C12 C4 U2 C3 13.7(7) . 7_575
C3 C4 U2 I3 -27.3(4) . .
N1 C4 U2 I3 87.9(3) . .
C12 C4 U2 I3 -158.3(5) . .
C3 C4 U2 I2 70.1(4) . .
N1 C4 U2 I2 -174.7(3) . .
C12 C4 U2 I2 -60.9(5) . .
C2 C1 U2 N1 116.0(6) . .
C5 C1 U2 N1 -113.3(7) . .
C2 C1 U2 N1 173.1(4) . 7_575
N1 C1 U2 N1 57.1(3) . 7_575
C5 C1 U2 N1 -56.3(6) . 7_575
C2 C1 U2 C4 76.8(4) . .
N1 C1 U2 C4 -39.2(3) . .
C5 C1 U2 C4 -152.5(7) . .
C2 C1 U2 C4 155.2(4) . 7_575
N1 C1 U2 C4 39.2(4) . 7_575
C5 C1 U2 C4 -74.2(6) . 7_575
C2 C1 U2 C1 -157.0(3) . 7_575
N1 C1 U2 C1 87.0(4) . 7_575
C5 C1 U2 C1 -26.3(7) . 7_575
N1 C1 U2 C2 -116.0(6) . .
C5 C1 U2 C2 130.7(8) . .
C2 C1 U2 C2 -142.6(5) . 7_575
N1 C1 U2 C2 101.3(4) . 7_575
C5 C1 U2 C2 -12.0(7) . 7_575
C2 C1 U2 C3 37.6(4) . .
N1 C1 U2 C3 -78.4(4) . .
C5 C1 U2 C3 168.3(7) . .
C2 C1 U2 C3 -179.0(4) . 7_575
N1 C1 U2 C3 65.0(5) . 7_575
C5 C1 U2 C3 -48.4(8) . 7_575
C2 C1 U2 I3 -65.8(4) . .
N1 C1 U2 I3 178.2(3) . .
C5 C1 U2 I3 64.9(5) . .
C2 C1 U2 I2 33.1(4) . .
N1 C1 U2 I2 -82.9(3) . .
C5 C1 U2 I2 163.8(5) . .
C1 C2 U2 N1 -36.2(4) . .
C3 C2 U2 N1 76.3(4) . .
C1 C2 U2 N1 -9.0(5) . 7_575
C3 C2 U2 N1 103.5(4) . 7_575
C1 C2 U2 C4 -76.0(4) . .
C3 C2 U2 C4 36.5(4) . .
C1 C2 U2 C4 -43.8(6) . 7_575
C3 C2 U2 C4 68.7(6) . 7_575
C3 C2 U2 C1 112.5(6) . .
C1 C2 U2 C1 30.4(4) . 7_575
C3 C2 U2 C1 142.9(4) . 7_575
C1 C2 U2 C2 65.7(7) . 7_575
C3 C2 U2 C2 178.1(4) . 7_575
C1 C2 U2 C3 -112.5(6) . .
C1 C2 U2 C3 22(9) . 7_575
C3 C2 U2 C3 134(9) . 7_575
C1 C2 U2 I3 112.1(4) . .
C3 C2 U2 I3 -135.4(4) . .
C1 C2 U2 I2 -153.1(4) . .
C3 C2 U2 I2 -40.6(4) . .
C4 C3 U2 N1 36.4(3) . .
C2 C3 U2 N1 -76.9(4) . .
C4 C3 U2 N1 10.7(5) . 7_575
C2 C3 U2 N1 -102.5(4) . 7_575
C2 C3 U2 C4 -113.2(6) . .
C4 C3 U2 C4 -28.8(4) . 7_575
C2 C3 U2 C4 -142.1(4) . 7_575
C4 C3 U2 C1 76.5(4) . .
C2 C3 U2 C1 -36.7(4) . .
C4 C3 U2 C1 46.8(6) . 7_575
C2 C3 U2 C1 -66.4(6) . 7_575
C4 C3 U2 C2 113.2(6) . .
C4 C3 U2 C2 68(9) . 7_575
C2 C3 U2 C2 -45(9) . 7_575
C4 C3 U2 C3 -64.8(7) . 7_575
C2 C3 U2 C3 -178.0(4) . 7_575
C4 C3 U2 I3 157.8(3) . .
C2 C3 U2 I3 44.6(4) . .
C4 C3 U2 I2 -107.2(4) . .
C2 C3 U2 I2 139.6(4) . .
